data_7030849
loop_
_publ_author_name
'Schwamm, Ryan J.'
'Day, Benjamin M.'
'Mansfield, Natalie E.'
'Knowelden, William'
'Hitchcock, Peter B.'
'Coles, Martyn P.'

_publ_section_title
;
 Catalytic bond forming reactions promoted by amidinate, guanidinate and
 phosphaguanidinate compounds of magnesium.
;
_journal_issue 38
_journal_name_full 'Dalton transactions (Cambridge, England : 2003)'
_journal_page_first 14302
_journal_page_last 14314
_journal_paper_doi 10.1039/c4dt01097c
_journal_volume 43
_journal_year 2014
_chemical_compound_source 'synthesis as described'
_chemical_formula_moiety 'C35 H70 Mg N3 O P Si2'
_chemical_formula_sum 'C35 H70 Mg N3 O P Si2'
_chemical_formula_weight 660.4
_chemical_name_systematic
;
 ?
;
_space_group_IT_number 2
_symmetry_cell_setting triclinic
_symmetry_Int_Tables_number 2
_symmetry_space_group_name_Hall '-P 1'
_symmetry_space_group_name_H-M 'P -1'
_atom_sites_solution_hydrogens geom
_atom_sites_solution_primary direct
_atom_sites_solution_secondary difmap
_audit_conform_dict_location ftp://ftp.iucr.org/pub/cif_core.dic
_audit_conform_dict_name cif_core.dic
_audit_conform_dict_version 2.2
_audit_creation_date 2011-03-12T12:26:16-00:00
_audit_creation_method 'WinGX routine CIF_UPDATE'
_cell_angle_alpha 87.827(1)
_cell_angle_beta 80.418(1)
_cell_angle_gamma 85.172(1)
_cell_formula_units_Z 4
_cell_length_a 14.2018(3)
_cell_length_b 16.0675(3)
_cell_length_c 18.2651(3)
_cell_measurement_reflns_used 18622
_cell_measurement_temperature 120(2)
_cell_measurement_theta_max 27.485
_cell_measurement_theta_min 2.910
_cell_measurement_wavelength 0.71073
_cell_volume 4093.92(13)
_computing_cell_refinement 'DENZO (Otwinowski & Minor, 1997) & COLLECT (Hooft, R.W.W., 1998)'
_computing_data_collection 'COLLECT (Hooft, R.W.W., 1998)'
_computing_data_reduction 'DENZO (Otwinowski & Minor, 1997) & COLLECT (Hooft, R.W.W., 1998)'
_computing_molecular_graphics 'Ortep-3 for Windows (Farrugia, 1997)'
_computing_publication_material 'WinGX publication routines (Farrugia, 1999)'
_computing_structure_refinement 'SHELXL-97 (Sheldrick, 1997)'
_computing_structure_solution 'SHELXS-86 (Sheldrick, 1986)'
_diffrn_ambient_temperature 120(2)
_diffrn_detector_area_resol_mean 9.091
_diffrn_measured_fraction_theta_full 0.998
_diffrn_measured_fraction_theta_max 0.998
_diffrn_measurement_device '95mm CCD camera on \k-goniostat'
_diffrn_measurement_device_type 'Bruker-Nonius Roper CCD camera on \k-goniostat'
_diffrn_measurement_method '\f & \w scans''
_diffrn_orient_matrix_type 'by Bruker AXS Collect from scalepack cell'
_diffrn_orient_matrix_UB_11 -0.0608219
_diffrn_orient_matrix_UB_12 -0.0243425
_diffrn_orient_matrix_UB_13 -0.0057169
_diffrn_orient_matrix_UB_21 -0.0164620
_diffrn_orient_matrix_UB_22 -0.0068365
_diffrn_orient_matrix_UB_23 0.0551800
_diffrn_orient_matrix_UB_31 -0.0340737
_diffrn_orient_matrix_UB_32 0.0571323
_diffrn_orient_matrix_UB_33 0.0026897
_diffrn_radiation_monochromator graphite
_diffrn_radiation_type MoK\a
_diffrn_radiation_wavelength 0.71073
_diffrn_reflns_av_R_equivalents 0.0605
_diffrn_reflns_av_unetI/netI 0.0643
_diffrn_reflns_limit_h_max 18
_diffrn_reflns_limit_h_min -18
_diffrn_reflns_limit_k_max 20
_diffrn_reflns_limit_k_min -20
_diffrn_reflns_limit_l_max 23
_diffrn_reflns_limit_l_min -23
_diffrn_reflns_number 79546
_diffrn_reflns_theta_full 27.48
_diffrn_reflns_theta_max 27.48
_diffrn_reflns_theta_min 2.92
_diffrn_source 'Bruker-Nonius FR591 rotating anode'
_exptl_absorpt_coefficient_mu 0.169
_exptl_absorpt_correction_T_max 0.7456
_exptl_absorpt_correction_T_min 0.6406
_exptl_absorpt_correction_type multi-scan
_exptl_absorpt_process_details 'SADABS 2007/2 (Sheldrick, G.M., 2007)'
_exptl_crystal_colour Colourless
_exptl_crystal_density_diffrn 1.071
_exptl_crystal_density_method 'not measured'
_exptl_crystal_description Block
_exptl_crystal_F_000 1456
_exptl_crystal_size_max 0.28
_exptl_crystal_size_mid 0.22
_exptl_crystal_size_min 0.16
_refine_diff_density_max 0.841
_refine_diff_density_min -0.942
_refine_diff_density_rms 0.178
_refine_ls_extinction_method none
_refine_ls_goodness_of_fit_ref 1.059
_refine_ls_hydrogen_treatment constr
_refine_ls_matrix_type full
_refine_ls_number_parameters 788
_refine_ls_number_reflns 18752
_refine_ls_number_restraints 3
_refine_ls_restrained_S_all 1.059
_refine_ls_R_factor_all 0.0906
_refine_ls_R_factor_gt 0.0598
_refine_ls_shift/su_max 0.001
_refine_ls_shift/su_mean 0
_refine_ls_structure_factor_coef Fsqd
_refine_ls_weighting_details 'calc w=1/[\s^2^(Fo^2^)+(0.0718P)^2^+1.9722P] where P=(Fo^2^+2Fc^2^)/3'
_refine_ls_weighting_scheme calc
_refine_ls_wR_factor_gt 0.1425
_refine_ls_wR_factor_ref 0.1575
_reflns_number_gt 13481
_reflns_number_total 18752
_reflns_threshold_expression >2sigma(I)
_cod_data_source_file c4dt01097c2.cif
_cod_data_source_block compound15-mar511
_cod_depositor_comments 'Adding full bibliography for 7030844--7030850.cif.'
_cod_database_code 7030849

loop_
_symmetry_equiv_pos_as_xyz
'x, y, z'
'-x, -y, -z'

loop_
_atom_site_label
_atom_site_type_symbol
_atom_site_fract_x
_atom_site_fract_y
_atom_site_fract_z
_atom_site_U_iso_or_equiv
_atom_site_adp_type
_atom_site_occupancy
_atom_site_symmetry_multiplicity
_atom_site_calc_flag
_atom_site_refinement_flags
_atom_site_disorder_assembly
_atom_site_disorder_group
P1 P 0.89761(4) 0.56885(4) 0.39180(3) 0.01997(13) Uani 1 1 d . . .
P2 P 0.53447(4) -0.08534(4) 0.67345(3) 0.02338(13) Uani 1 1 d . . .
Si1 Si 0.62128(5) 0.47366(4) 0.11199(4) 0.02872(16) Uani 1 1 d . . .
Si2 Si 0.76247(5) 0.33728(4) 0.15696(4) 0.02787(15) Uani 1 1 d . . .
Si3 Si 0.86022(5) 0.04119(4) 0.90910(4) 0.03077(16) Uani 1 1 d . . .
Si4 Si 0.76070(6) 0.17707(4) 0.82378(4) 0.03886(19) Uani 1 1 d . . .
Mg1 Mg 0.79538(5) 0.52342(5) 0.18542(4) 0.02221(17) Uani 1 1 d . . .
Mg2 Mg 0.77218(5) -0.00931(5) 0.77144(4) 0.02235(17) Uani 1 1 d . A .
O1 O 0.83684(13) 0.61171(10) 0.10695(8) 0.0330(4) Uani 1 1 d . . .
O2 O 0.89641(11) -0.07584(10) 0.72913(9) 0.0263(4) Uani 1 1 d . . .
N1 N 0.90746(13) 0.51765(12) 0.24649(10) 0.0228(4) Uani 1 1 d . . .
N2 N 0.76223(13) 0.57928(11) 0.28722(9) 0.0215(4) Uani 1 1 d . . .
N3 N 0.72276(14) 0.43924(12) 0.14599(10) 0.0259(4) Uani 1 1 d . . .
N4 N 0.70047(13) -0.00911(11) 0.68173(10) 0.0221(4) Uani 1 1 d . . .
N5 N 0.66009(13) -0.08487(11) 0.78537(10) 0.0232(4) Uani 1 1 d . . .
N6 N 0.80292(15) 0.07629(12) 0.83803(10) 0.0293(5) Uani 1 1 d . A .
C1 C 0.84950(15) 0.55607(13) 0.30248(11) 0.0198(4) Uani 1 1 d . . .
C2 C 1.01057(16) 0.50149(15) 0.24403(12) 0.0257(5) Uani 1 1 d . . .
H2 H 1.0308 0.5393 0.2797 0.031 Uiso 1 1 calc R . .
C3 C 1.03898(18) 0.41334(17) 0.26572(16) 0.0375(6) Uani 1 1 d . . .
H3B H 1.0166 0.3747 0.2325 0.045 Uiso 1 1 calc R . .
H3A H 1.0075 0.4014 0.3172 0.045 Uiso 1 1 calc R . .
C4 C 1.14800(19) 0.39788(18) 0.26095(17) 0.0418(7) Uani 1 1 d . . .
H4B H 1.1644 0.3383 0.2727 0.05 Uiso 1 1 calc R . .
H4A H 1.1694 0.4319 0.2982 0.05 Uiso 1 1 calc R . .
C5 C 1.20085(19) 0.4204(2) 0.18308(16) 0.0484(8) Uani 1 1 d . . .
H5B H 1.2708 0.4147 0.1829 0.058 Uiso 1 1 calc R . .
H5A H 1.1862 0.3815 0.1465 0.058 Uiso 1 1 calc R . .
C6 C 1.1708(2) 0.5080(2) 0.16139(18) 0.0550(8) Uani 1 1 d . . .
H6B H 1.2023 0.5201 0.11 0.066 Uiso 1 1 calc R . .
H6A H 1.1927 0.5471 0.1945 0.066 Uiso 1 1 calc R . .
C7 C 1.0622(2) 0.5231(2) 0.16591(15) 0.0462(7) Uani 1 1 d . . .
H7B H 1.0408 0.4883 0.1292 0.055 Uiso 1 1 calc R . .
H7A H 1.0455 0.5824 0.1535 0.055 Uiso 1 1 calc R . .
C8 C 0.68098(15) 0.61327(13) 0.33945(12) 0.0210(4) Uani 1 1 d . . .
H8 H 0.6986 0.6112 0.3903 0.025 Uiso 1 1 calc R . .
C9 C 0.59578(16) 0.56138(15) 0.34000(13) 0.0277(5) Uani 1 1 d . . .
H9B H 0.6126 0.5035 0.3568 0.033 Uiso 1 1 calc R . .
H9A H 0.5818 0.5592 0.2888 0.033 Uiso 1 1 calc R . .
C10 C 0.50614(17) 0.59726(16) 0.39100(15) 0.0327(6) Uani 1 1 d . . .
H10B H 0.4517 0.5639 0.3871 0.039 Uiso 1 1 calc R . .
H10A H 0.5174 0.5932 0.4431 0.039 Uiso 1 1 calc R . .
C11 C 0.48064(18) 0.68823(17) 0.37065(16) 0.0378(6) Uani 1 1 d . . .
H11B H 0.4256 0.7109 0.4069 0.045 Uiso 1 1 calc R . .
H11A H 0.4615 0.6917 0.3209 0.045 Uiso 1 1 calc R . .
C12 C 0.56547(18) 0.74038(15) 0.37046(15) 0.0356(6) Uani 1 1 d . . .
H12B H 0.5803 0.7417 0.4215 0.043 Uiso 1 1 calc R . .
H12A H 0.5485 0.7985 0.3543 0.043 Uiso 1 1 calc R . .
C13 C 0.65381(17) 0.70413(14) 0.31824(13) 0.0277(5) Uani 1 1 d . . .
H13B H 0.6406 0.7071 0.2666 0.033 Uiso 1 1 calc R . .
H13A H 0.7083 0.7381 0.3203 0.033 Uiso 1 1 calc R . .
C14 C 0.81433(16) 0.51011(13) 0.46183(11) 0.0206(4) Uani 1 1 d . . .
H14 H 0.7532 0.5454 0.4769 0.025 Uiso 1 1 calc R . .
C15 C 0.86324(17) 0.48901(15) 0.53024(12) 0.0263(5) Uani 1 1 d . . .
H15B H 0.9266 0.4589 0.5141 0.032 Uiso 1 1 calc R . .
H15A H 0.8737 0.5415 0.5533 0.032 Uiso 1 1 calc R . .
C16 C 0.80314(18) 0.43496(15) 0.58812(13) 0.0308(5) Uani 1 1 d . . .
H16B H 0.8383 0.4206 0.6299 0.037 Uiso 1 1 calc R . .
H16A H 0.7422 0.467 0.608 0.037 Uiso 1 1 calc R . .
C17 C 0.78170(18) 0.35480(15) 0.55381(13) 0.0310(5) Uani 1 1 d . . .
H17B H 0.7395 0.3227 0.5911 0.037 Uiso 1 1 calc R . .
H17A H 0.8422 0.3198 0.5389 0.037 Uiso 1 1 calc R . .
C18 C 0.73297(17) 0.37484(15) 0.48587(13) 0.0287(5) Uani 1 1 d . . .
H18B H 0.7233 0.3221 0.4628 0.034 Uiso 1 1 calc R . .
H18A H 0.6693 0.4045 0.5017 0.034 Uiso 1 1 calc R . .
C19 C 0.79306(17) 0.42897(14) 0.42867(12) 0.0250(5) Uani 1 1 d . . .
H19B H 0.7584 0.4427 0.3865 0.03 Uiso 1 1 calc R . .
H19A H 0.8542 0.397 0.4093 0.03 Uiso 1 1 calc R . .
C20 C 0.86709(16) 0.68227(14) 0.40929(12) 0.0235(5) Uani 1 1 d . . .
H20 H 0.7966 0.6956 0.4116 0.028 Uiso 1 1 calc R . .
C21 C 0.8967(2) 0.70544(15) 0.48257(13) 0.0319(6) Uani 1 1 d . . .
H21B H 0.8561 0.6783 0.5246 0.038 Uiso 1 1 calc R . .
H21A H 0.9641 0.6842 0.4831 0.038 Uiso 1 1 calc R . .
C22 C 0.8866(2) 0.80016(16) 0.49275(14) 0.0372(6) Uani 1 1 d . . .
H22B H 0.8182 0.8208 0.4969 0.045 Uiso 1 1 calc R . .
H22A H 0.9087 0.8129 0.5394 0.045 Uiso 1 1 calc R . .
C23 C 0.9448(2) 0.84490(16) 0.42783(15) 0.0364(6) Uani 1 1 d . . .
H23B H 0.9363 0.906 0.4353 0.044 Uiso 1 1 calc R . .
H23A H 1.0137 0.8269 0.4253 0.044 Uiso 1 1 calc R . .
C24 C 0.9124(2) 0.82491(16) 0.35566(15) 0.0402(6) Uani 1 1 d . . .
H24B H 0.9518 0.8529 0.3136 0.048 Uiso 1 1 calc R . .
H24A H 0.8448 0.8467 0.357 0.048 Uiso 1 1 calc R . .
C25 C 0.9216(2) 0.73064(15) 0.34388(13) 0.0346(6) Uani 1 1 d . . .
H25B H 0.9902 0.7103 0.3369 0.041 Uiso 1 1 calc R . .
H25A H 0.8968 0.7194 0.298 0.041 Uiso 1 1 calc R . .
C26 C 0.6070(2) 0.59133(17) 0.10823(16) 0.0418(7) Uani 1 1 d . . .
H26C H 0.6606 0.6126 0.0737 0.063 Uiso 1 1 calc R . .
H26B H 0.6063 0.6127 0.1579 0.063 Uiso 1 1 calc R . .
H26A H 0.5466 0.6099 0.0911 0.063 Uiso 1 1 calc R . .
C27 C 0.6217(2) 0.4377(2) 0.01538(14) 0.0469(7) Uani 1 1 d . . .
H27C H 0.6188 0.3769 0.0163 0.07 Uiso 1 1 calc R . .
H27B H 0.6805 0.4526 -0.0168 0.07 Uiso 1 1 calc R . .
H27A H 0.566 0.4647 -0.0038 0.07 Uiso 1 1 calc R . .
C28 C 0.50666(18) 0.44353(18) 0.17062(14) 0.0359(6) Uani 1 1 d . . .
H28C H 0.4519 0.4705 0.1501 0.054 Uiso 1 1 calc R . .
H28B H 0.504 0.4616 0.2216 0.054 Uiso 1 1 calc R . .
H28A H 0.5044 0.3827 0.1706 0.054 Uiso 1 1 calc R . .
C29 C 0.8802(2) 0.3131(2) 0.09478(19) 0.0551(8) Uani 1 1 d . . .
H29C H 0.906 0.2565 0.1062 0.083 Uiso 1 1 calc R . .
H29B H 0.9254 0.3533 0.1029 0.083 Uiso 1 1 calc R . .
H29A H 0.8707 0.317 0.0428 0.083 Uiso 1 1 calc R . .
C30 C 0.6792(2) 0.25829(17) 0.13821(16) 0.0399(6) Uani 1 1 d . . .
H30C H 0.6716 0.2624 0.0858 0.06 Uiso 1 1 calc R . .
H30B H 0.6166 0.2694 0.1695 0.06 Uiso 1 1 calc R . .
H30A H 0.706 0.202 0.1496 0.06 Uiso 1 1 calc R . .
C31 C 0.7831(2) 0.31523(17) 0.25519(15) 0.0379(6) Uani 1 1 d . . .
H31C H 0.8052 0.2563 0.2609 0.057 Uiso 1 1 calc R . .
H31B H 0.7231 0.3275 0.2895 0.057 Uiso 1 1 calc R . .
H31A H 0.8317 0.3504 0.2664 0.057 Uiso 1 1 calc R . .
C32 C 0.8653(2) 0.60274(17) 0.02726(13) 0.0361(6) Uani 1 1 d . . .
H32B H 0.824 0.5653 0.0077 0.043 Uiso 1 1 calc R . .
H32A H 0.9328 0.5797 0.0153 0.043 Uiso 1 1 calc R . .
C33 C 0.8530(2) 0.68992(17) -0.00494(13) 0.0375(6) Uani 1 1 d . . .
H33B H 0.8987 0.6974 -0.0515 0.045 Uiso 1 1 calc R . .
H33A H 0.7869 0.7033 -0.0149 0.045 Uiso 1 1 calc R . .
C34 C 0.8740(3) 0.7422(2) 0.05522(17) 0.0727(12) Uani 1 1 d . . .
H34B H 0.9433 0.7502 0.0485 0.087 Uiso 1 1 calc R . .
H34A H 0.8381 0.7978 0.0545 0.087 Uiso 1 1 calc R . .
C35 C 0.8441(3) 0.69781(17) 0.12537(15) 0.0512(8) Uani 1 1 d . . .
H35B H 0.8919 0.7008 0.1588 0.061 Uiso 1 1 calc R . .
H35A H 0.7815 0.7227 0.1505 0.061 Uiso 1 1 calc R . .
C36 C 0.63863(15) -0.05997(14) 0.71883(12) 0.0215(5) Uani 1 1 d . A .
C37 C 0.70460(16) 0.01547(14) 0.60303(11) 0.0224(5) Uani 1 1 d . A .
H37 H 0.6793 -0.0295 0.5771 0.027 Uiso 1 1 calc R . .
C38 C 0.64412(18) 0.09726(15) 0.59390(12) 0.0307(5) Uani 1 1 d . . .
H38B H 0.6644 0.1408 0.6235 0.037 Uiso 1 1 calc R A .
H38A H 0.576 0.0893 0.6132 0.037 Uiso 1 1 calc R . .
C39 C 0.6543(2) 0.12643(17) 0.51254(13) 0.0400(7) Uani 1 1 d . A .
H39B H 0.6279 0.0855 0.4838 0.048 Uiso 1 1 calc R . .
H39A H 0.6168 0.1808 0.5089 0.048 Uiso 1 1 calc R . .
C40 C 0.7587(2) 0.13572(17) 0.47921(14) 0.0420(7) Uani 1 1 d . . .
H40B H 0.7633 0.1525 0.4261 0.05 Uiso 1 1 calc R A .
H40A H 0.7837 0.18 0.5051 0.05 Uiso 1 1 calc R . .
C41 C 0.8184(2) 0.05380(16) 0.48661(13) 0.0351(6) Uani 1 1 d . A .
H41B H 0.8865 0.0614 0.4669 0.042 Uiso 1 1 calc R . .
H41A H 0.7971 0.0108 0.457 0.042 Uiso 1 1 calc R . .
C42 C 0.80852(17) 0.02427(15) 0.56827(12) 0.0268(5) Uani 1 1 d . . .
H42B H 0.8457 -0.0303 0.5715 0.032 Uiso 1 1 calc R A .
H42A H 0.8359 0.0648 0.5967 0.032 Uiso 1 1 calc R . .
C43 C 0.59976(16) -0.13178(14) 0.84200(12) 0.0229(5) Uani 1 1 d . A .
H43 H 0.5403 -0.1431 0.8228 0.027 Uiso 1 1 calc R . .
C44 C 0.5717(2) -0.08046(15) 0.91240(13) 0.0354(6) Uani 1 1 d . . .
H44B H 0.6305 -0.0645 0.929 0.042 Uiso 1 1 calc R A .
H44A H 0.5338 -0.0285 0.9009 0.042 Uiso 1 1 calc R . .
C45 C 0.5132(2) -0.12898(17) 0.97532(14) 0.0433(7) Uani 1 1 d . A .
H45B H 0.4989 -0.0946 1.0203 0.052 Uiso 1 1 calc R . .
H45A H 0.4516 -0.1404 0.9607 0.052 Uiso 1 1 calc R . .
C46 C 0.5673(2) -0.21116(16) 0.99303(13) 0.0381(6) Uani 1 1 d . . .
H46B H 0.6261 -0.1997 1.0122 0.046 Uiso 1 1 calc R A .
H46A H 0.5268 -0.2427 1.032 0.046 Uiso 1 1 calc R . .
C47 C 0.59419(18) -0.26314(15) 0.92391(13) 0.0283(5) Uani 1 1 d . A .
H47B H 0.5352 -0.2794 0.9079 0.034 Uiso 1 1 calc R . .
H47A H 0.6324 -0.3148 0.9357 0.034 Uiso 1 1 calc R . .
C48 C 0.65207(17) -0.21492(14) 0.86040(12) 0.0251(5) Uani 1 1 d . . .
H48B H 0.7143 -0.2043 0.8744 0.03 Uiso 1 1 calc R A .
H48A H 0.6652 -0.2496 0.8156 0.03 Uiso 1 1 calc R . .
C49 C 0.42916(16) -0.04643(14) 0.74288(13) 0.0250(5) Uani 1 1 d . . .
H49 H 0.4211 -0.0868 0.7861 0.03 Uiso 1 1 calc R . .
C50 C 0.33730(18) -0.03931(17) 0.70776(16) 0.0380(6) Uani 1 1 d . . .
H50B H 0.3469 -0.0031 0.6625 0.046 Uiso 1 1 calc R . .
H50A H 0.3246 -0.0954 0.6928 0.046 Uiso 1 1 calc R . .
C51 C 0.25025(19) -0.00289(18) 0.76185(18) 0.0455(7) Uani 1 1 d . . .
H51B H 0.1936 0.0035 0.7364 0.055 Uiso 1 1 calc R . .
H51A H 0.2363 -0.0423 0.8046 0.055 Uiso 1 1 calc R . .
C52 C 0.26748(19) 0.08120(17) 0.79000(17) 0.0418(7) Uani 1 1 d . . .
H52B H 0.2122 0.1004 0.8277 0.05 Uiso 1 1 calc R . .
H52A H 0.2728 0.1227 0.7483 0.05 Uiso 1 1 calc R . .
C53 C 0.35842(19) 0.07579(17) 0.82414(16) 0.0394(6) Uani 1 1 d . . .
H53B H 0.3496 0.0403 0.8699 0.047 Uiso 1 1 calc R . .
H53A H 0.3708 0.1323 0.8381 0.047 Uiso 1 1 calc R . .
C54 C 0.44448(17) 0.03932(15) 0.77044(14) 0.0305(5) Uani 1 1 d . . .
H54B H 0.5014 0.0343 0.7955 0.037 Uiso 1 1 calc R . .
H54A H 0.4575 0.0782 0.7272 0.037 Uiso 1 1 calc R . .
C55 C 0.54203(16) -0.20196(14) 0.67974(12) 0.0240(5) Uani 1 1 d . . .
H55 H 0.5268 -0.2206 0.7329 0.029 Uiso 1 1 calc R . .
C56 C 0.47018(19) -0.23417(16) 0.63593(16) 0.0373(6) Uani 1 1 d . . .
H56B H 0.4044 -0.2165 0.6606 0.045 Uiso 1 1 calc R . .
H56A H 0.4794 -0.2084 0.5854 0.045 Uiso 1 1 calc R . .
C57 C 0.4802(2) -0.32885(16) 0.62966(18) 0.0430(7) Uani 1 1 d . . .
H57B H 0.4355 -0.3457 0.5977 0.052 Uiso 1 1 calc R . .
H57A H 0.4625 -0.3549 0.6795 0.052 Uiso 1 1 calc R . .
C58 C 0.5823(2) -0.36053(16) 0.59695(15) 0.0388(6) Uani 1 1 d . . .
H58B H 0.5875 -0.4224 0.5966 0.047 Uiso 1 1 calc R . .
H58A H 0.5978 -0.3396 0.545 0.047 Uiso 1 1 calc R . .
C59 C 0.65277(18) -0.33103(16) 0.64233(15) 0.0340(6) Uani 1 1 d . . .
H59B H 0.7188 -0.35 0.6192 0.041 Uiso 1 1 calc R . .
H59A H 0.6407 -0.3562 0.693 0.041 Uiso 1 1 calc R . .
C60 C 0.64376(17) -0.23598(15) 0.64711(13) 0.0289(5) Uani 1 1 d . . .
H60B H 0.6617 -0.2111 0.5968 0.035 Uiso 1 1 calc R . .
H60A H 0.689 -0.219 0.6785 0.035 Uiso 1 1 calc R . .
C61 C 0.8813(2) -0.07597(17) 0.90927(15) 0.0420(7) Uani 1 1 d . . .
H61C H 0.9242 -0.0932 0.8637 0.063 Uiso 1 1 calc R . .
H61B H 0.8201 -0.1007 0.9117 0.063 Uiso 1 1 calc R . .
H61A H 0.9107 -0.0951 0.9525 0.063 Uiso 1 1 calc R . .
C62 C 0.7923(3) 0.0659(2) 1.00393(15) 0.0622(10) Uani 1 1 d . . .
H62C H 0.8271 0.0391 1.0417 0.093 Uiso 1 1 calc R . .
H62B H 0.7286 0.0448 1.0095 0.093 Uiso 1 1 calc R . .
H62A H 0.7856 0.1265 1.0102 0.093 Uiso 1 1 calc R . .
C63 C 0.9805(3) 0.0823(3) 0.9035(2) 0.0681(11) Uani 1 1 d . . .
H63C H 1.0094 0.0615 0.9465 0.102 Uiso 1 1 calc R . .
H63B H 0.9734 0.1435 0.9033 0.102 Uiso 1 1 calc R . .
H63A H 1.0218 0.0635 0.8577 0.102 Uiso 1 1 calc R . .
C67 C 0.99022(17) -0.04379(16) 0.71098(14) 0.0329(6) Uani 1 1 d . A .
H67B H 1.0005 -0.0053 0.7495 0.039 Uiso 1 1 calc R . .
H67A H 0.9972 -0.0135 0.6624 0.039 Uiso 1 1 calc R . .
C68 C 1.05998(19) -0.11974(17) 0.70820(15) 0.0376(6) Uani 1 1 d . . .
H68B H 1.072 -0.1378 0.7585 0.045 Uiso 1 1 calc R A .
H68A H 1.1216 -0.1095 0.6763 0.045 Uiso 1 1 calc R . .
C69 C 1.0072(2) -0.18365(18) 0.67462(16) 0.0403(6) Uani 1 1 d . A .
H69B H 1.0149 -0.1765 0.6199 0.048 Uiso 1 1 calc R . .
H69A H 1.0303 -0.2414 0.6873 0.048 Uiso 1 1 calc R . .
C70 C 0.90361(19) -0.16374(15) 0.71058(15) 0.0344(6) Uani 1 1 d . A .
H70B H 0.8595 -0.1735 0.6757 0.041 Uiso 1 1 calc R . .
H70A H 0.8875 -0.199 0.7559 0.041 Uiso 1 1 calc R . .
C64 C 0.7570(5) 0.2499(3) 0.9009(2) 0.0737(19) Uani 0.756(5) 1 d PD A 1
H64A H 0.7236 0.2256 0.947 0.111 Uiso 0.756(5) 1 calc PR A 1
H64B H 0.723 0.3032 0.8894 0.111 Uiso 0.756(5) 1 calc PR A 1
H64C H 0.8226 0.2594 0.9069 0.111 Uiso 0.756(5) 1 calc PR A 1
C65 C 0.6265(3) 0.1804(2) 0.8108(2) 0.0445(11) Uani 0.756(5) 1 d PD A 1
H65A H 0.5888 0.1561 0.8551 0.067 Uiso 0.756(5) 1 calc PR A 1
H65B H 0.6214 0.1483 0.7673 0.067 Uiso 0.756(5) 1 calc PR A 1
H65C H 0.6021 0.2385 0.8035 0.067 Uiso 0.756(5) 1 calc PR A 1
C66 C 0.8227(4) 0.2222(3) 0.7371(3) 0.0531(13) Uani 0.756(5) 1 d PD A 1
H66A H 0.8251 0.1833 0.6967 0.08 Uiso 0.756(5) 1 calc PR A 1
H66B H 0.8881 0.2325 0.743 0.08 Uiso 0.756(5) 1 calc PR A 1
H66C H 0.7881 0.2751 0.7253 0.08 Uiso 0.756(5) 1 calc PR A 1
C64A C 0.8608(9) 0.2516(8) 0.8601(7) 0.050(3) Uiso 0.244(5) 1 d PD A 2
H64D H 0.9256 0.2342 0.8351 0.074 Uiso 0.244(5) 1 calc PR A 2
H64E H 0.8576 0.2443 0.9139 0.074 Uiso 0.244(5) 1 calc PR A 2
H64F H 0.8451 0.3105 0.8479 0.074 Uiso 0.244(5) 1 calc PR A 2
C65A C 0.6557(10) 0.2061(10) 0.8677(8) 0.065(4) Uiso 0.244(5) 1 d PD A 2
H65D H 0.6496 0.1852 0.9193 0.097 Uiso 0.244(5) 1 calc PR A 2
H65E H 0.6069 0.1834 0.8437 0.097 Uiso 0.244(5) 1 calc PR A 2
H65F H 0.6466 0.2672 0.8669 0.097 Uiso 0.244(5) 1 calc PR A 2
C66A C 0.7869(11) 0.2102(10) 0.7231(7) 0.040(4) Uiso 0.244(5) 1 d PD A 2
H66D H 0.8534 0.192 0.7027 0.059 Uiso 0.244(5) 1 calc PR A 2
H66E H 0.7774 0.2711 0.7185 0.059 Uiso 0.244(5) 1 calc PR A 2
H66F H 0.7436 0.1846 0.6955 0.059 Uiso 0.244(5) 1 calc PR A 2

loop_
_atom_site_aniso_label
_atom_site_aniso_U_11
_atom_site_aniso_U_22
_atom_site_aniso_U_33
_atom_site_aniso_U_23
_atom_site_aniso_U_13
_atom_site_aniso_U_12
P1 0.0188(3) 0.0209(3) 0.0204(3) 0.0004(2) -0.0033(2) -0.0026(2)
P2 0.0215(3) 0.0243(3) 0.0256(3) 0.0005(2) -0.0076(2) -0.0025(2)
Si1 0.0242(3) 0.0375(4) 0.0258(3) 0.0020(3) -0.0074(3) -0.0047(3)
Si2 0.0215(3) 0.0272(4) 0.0348(4) -0.0061(3) -0.0032(3) -0.0021(3)
Si3 0.0369(4) 0.0359(4) 0.0231(3) 0.0021(3) -0.0123(3) -0.0104(3)
Si4 0.0684(6) 0.0236(4) 0.0237(3) -0.0016(3) -0.0063(3) -0.0007(4)
Mg1 0.0223(4) 0.0242(4) 0.0204(4) 0.0004(3) -0.0038(3) -0.0032(3)
Mg2 0.0229(4) 0.0219(4) 0.0241(4) -0.0003(3) -0.0091(3) -0.0021(3)
O1 0.0485(11) 0.0297(9) 0.0210(8) 0.0024(7) -0.0038(7) -0.0103(8)
O2 0.0224(8) 0.0222(8) 0.0354(9) -0.0010(7) -0.0069(7) -0.0025(7)
N1 0.0185(9) 0.0259(10) 0.0236(9) -0.0019(7) -0.0017(7) -0.0028(8)
N2 0.0188(9) 0.0236(10) 0.0214(9) 0.0002(7) -0.0027(7) 0.0005(8)
N3 0.0239(10) 0.0285(11) 0.0267(10) 0.0000(8) -0.0074(8) -0.0051(8)
N4 0.0240(10) 0.0221(10) 0.0207(9) -0.0003(7) -0.0051(7) -0.0014(8)
N5 0.0225(10) 0.0232(10) 0.0248(9) 0.0004(7) -0.0054(8) -0.0034(8)
N6 0.0415(12) 0.0243(10) 0.0252(10) -0.0006(8) -0.0130(9) -0.0054(9)
C1 0.0192(11) 0.0186(11) 0.0212(10) 0.0037(8) -0.0024(8) -0.0042(9)
C2 0.0171(11) 0.0364(14) 0.0229(11) -0.0054(9) 0.0002(9) -0.0027(10)
C3 0.0260(13) 0.0337(14) 0.0520(16) -0.0031(12) -0.0042(12) -0.0003(11)
C4 0.0290(14) 0.0347(15) 0.0630(18) -0.0083(13) -0.0115(13) 0.0011(12)
C5 0.0222(13) 0.066(2) 0.0572(18) -0.0349(15) -0.0047(12) 0.0078(13)
C6 0.0273(15) 0.078(2) 0.0544(19) 0.0036(16) 0.0105(13) -0.0079(15)
C7 0.0304(15) 0.063(2) 0.0400(15) 0.0084(14) 0.0054(12) -0.0025(14)
C8 0.0168(11) 0.0226(11) 0.0225(11) 0.0002(8) -0.0024(8) 0.0021(9)
C9 0.0219(12) 0.0246(12) 0.0361(13) -0.0051(10) -0.0021(10) -0.0020(10)
C10 0.0203(12) 0.0329(14) 0.0437(14) -0.0063(11) 0.0002(10) -0.0032(10)
C11 0.0224(13) 0.0385(15) 0.0494(16) -0.0040(12) -0.0011(11) 0.0069(11)
C12 0.0338(14) 0.0228(13) 0.0465(15) 0.0013(11) -0.0007(11) 0.0057(11)
C13 0.0239(12) 0.0242(12) 0.0337(13) 0.0048(9) -0.0036(10) 0.0008(10)
C14 0.0188(11) 0.0204(11) 0.0224(11) 0.0022(8) -0.0039(8) -0.0006(9)
C15 0.0281(13) 0.0260(12) 0.0267(12) 0.0044(9) -0.0095(9) -0.0058(10)
C16 0.0331(14) 0.0342(14) 0.0265(12) 0.0085(10) -0.0082(10) -0.0074(11)
C17 0.0294(13) 0.0315(13) 0.0334(13) 0.0135(10) -0.0089(10) -0.0094(11)
C18 0.0270(13) 0.0293(13) 0.0314(12) 0.0054(10) -0.0074(10) -0.0092(10)
C19 0.0252(12) 0.0243(12) 0.0253(11) 0.0023(9) -0.0028(9) -0.0050(10)
C20 0.0229(12) 0.0208(11) 0.0274(11) -0.0002(9) -0.0047(9) -0.0035(9)
C21 0.0425(15) 0.0273(13) 0.0273(12) -0.0027(10) -0.0080(11) -0.0062(11)
C22 0.0473(16) 0.0319(14) 0.0339(14) -0.0090(11) -0.0082(12) -0.0043(12)
C23 0.0363(15) 0.0215(13) 0.0514(16) -0.0076(11) -0.0033(12) -0.0072(11)
C24 0.0562(18) 0.0224(13) 0.0415(15) 0.0033(11) -0.0042(13) -0.0095(12)
C25 0.0488(16) 0.0266(13) 0.0282(12) 0.0006(10) -0.0013(11) -0.0128(12)
C26 0.0363(15) 0.0416(16) 0.0497(16) 0.0130(13) -0.0166(13) -0.0028(13)
C27 0.0382(16) 0.075(2) 0.0298(14) -0.0013(13) -0.0109(12) -0.0046(15)
C28 0.0288(14) 0.0445(16) 0.0352(14) -0.0028(11) -0.0061(11) -0.0044(12)
C29 0.0390(17) 0.0519(19) 0.068(2) -0.0173(16) 0.0128(15) -0.0017(15)
C30 0.0412(16) 0.0321(15) 0.0485(16) -0.0050(12) -0.0104(13) -0.0077(12)
C31 0.0363(15) 0.0324(14) 0.0477(15) 0.0003(11) -0.0170(12) 0.0022(12)
C32 0.0405(15) 0.0452(16) 0.0214(12) -0.0009(10) -0.0004(10) -0.0055(13)
C33 0.0384(15) 0.0505(17) 0.0232(12) 0.0107(11) -0.0048(10) -0.0073(13)
C34 0.137(4) 0.047(2) 0.0439(18) 0.0116(15) -0.030(2) -0.037(2)
C35 0.090(3) 0.0324(15) 0.0313(14) 0.0006(11) -0.0025(15) -0.0223(16)
C36 0.0186(11) 0.0217(11) 0.0242(11) -0.0036(8) -0.0051(9) 0.0028(9)
C37 0.0241(12) 0.0223(11) 0.0207(11) -0.0001(8) -0.0048(9) 0.0003(9)
C38 0.0340(14) 0.0301(13) 0.0252(12) 0.0025(10) -0.0028(10) 0.0087(11)
C39 0.0560(18) 0.0335(14) 0.0272(13) 0.0032(10) -0.0087(12) 0.0178(13)
C40 0.064(2) 0.0306(14) 0.0256(13) 0.0068(10) 0.0046(12) 0.0046(13)
C41 0.0423(16) 0.0311(14) 0.0274(12) 0.0026(10) 0.0043(11) 0.0006(12)
C42 0.0254(12) 0.0261(12) 0.0275(12) 0.0014(9) -0.0014(9) -0.0002(10)
C43 0.0228(11) 0.0235(12) 0.0228(11) -0.0001(9) -0.0053(9) -0.0020(9)
C44 0.0522(17) 0.0237(13) 0.0279(12) -0.0006(10) -0.0020(11) 0.0021(12)
C45 0.0599(19) 0.0327(15) 0.0286(13) 0.0013(11) 0.0114(12) 0.0091(13)
C46 0.0528(17) 0.0319(14) 0.0263(13) 0.0033(10) -0.0005(11) 0.0016(13)
C47 0.0313(13) 0.0233(12) 0.0290(12) 0.0025(9) -0.0035(10) 0.0013(10)
C48 0.0236(12) 0.0228(12) 0.0283(12) -0.0004(9) -0.0033(9) -0.0007(9)
C49 0.0180(11) 0.0234(12) 0.0338(12) 0.0014(9) -0.0053(9) -0.0010(9)
C50 0.0217(13) 0.0366(15) 0.0584(17) -0.0105(12) -0.0142(12) 0.0025(11)
C51 0.0198(13) 0.0414(16) 0.076(2) -0.0104(14) -0.0083(13) -0.0002(12)
C52 0.0254(14) 0.0338(15) 0.0630(18) -0.0034(13) -0.0007(12) 0.0043(12)
C53 0.0315(14) 0.0346(15) 0.0494(16) -0.0097(12) 0.0010(12) 0.0007(12)
C54 0.0225(12) 0.0297(13) 0.0397(14) -0.0034(10) -0.0064(10) -0.0009(10)
C55 0.0226(12) 0.0229(12) 0.0276(11) -0.0024(9) -0.0068(9) -0.0015(9)
C56 0.0338(14) 0.0285(14) 0.0560(17) -0.0047(12) -0.0253(13) -0.0022(11)
C57 0.0392(16) 0.0284(14) 0.0692(19) -0.0054(13) -0.0304(14) -0.0026(12)
C58 0.0507(17) 0.0274(14) 0.0406(15) -0.0089(11) -0.0135(12) -0.0003(12)
C59 0.0281(13) 0.0304(14) 0.0419(14) -0.0048(11) -0.0029(11) 0.0027(11)
C60 0.0245(12) 0.0278(13) 0.0337(13) -0.0036(10) -0.0016(10) -0.0027(10)
C61 0.0534(18) 0.0420(16) 0.0345(14) 0.0094(12) -0.0211(13) -0.0038(14)
C62 0.084(3) 0.072(2) 0.0265(15) -0.0009(14) -0.0090(15) 0.015(2)
C63 0.061(2) 0.092(3) 0.064(2) 0.0105(19) -0.0318(18) -0.043(2)
C67 0.0262(13) 0.0330(14) 0.0390(14) -0.0013(11) -0.0011(10) -0.0083(11)
C68 0.0265(13) 0.0423(16) 0.0442(15) -0.0053(12) -0.0065(11) -0.0008(12)
C69 0.0361(15) 0.0381(16) 0.0471(16) -0.0085(12) -0.0089(12) 0.0027(12)
C70 0.0358(14) 0.0232(13) 0.0449(15) -0.0059(10) -0.0065(11) -0.0051(11)
C64 0.142(5) 0.035(2) 0.052(3) -0.0164(19) -0.043(3) 0.005(3)
C65 0.034(2) 0.038(2) 0.057(2) 0.0047(17) 0.0012(17) 0.0050(17)
C66 0.046(3) 0.044(3) 0.063(3) 0.025(2) 0.007(2) -0.007(2)

loop_
_atom_type_symbol
_atom_type_description
_atom_type_scat_dispersion_real
_atom_type_scat_dispersion_imag
_atom_type_scat_source
C C 0.0033 0.0016 'International Tables Vol C Tables 4.2.6.8 and 6.1.1.4'
H H 0 0 'International Tables Vol C Tables 4.2.6.8 and 6.1.1.4'
N N 0.0061 0.0033 'International Tables Vol C Tables 4.2.6.8 and 6.1.1.4'
O O 0.0106 0.006 'International Tables Vol C Tables 4.2.6.8 and 6.1.1.4'
Mg Mg 0.0486 0.0363 'International Tables Vol C Tables 4.2.6.8 and 6.1.1.4'
Si Si 0.0817 0.0704 'International Tables Vol C Tables 4.2.6.8 and 6.1.1.4'
P P 0.1023 0.0942 'International Tables Vol C Tables 4.2.6.8 and 6.1.1.4'

loop_
_geom_angle_atom_site_label_1
_geom_angle_atom_site_label_2
_geom_angle_atom_site_label_3
_geom_angle
C20 P1 C14 107.03(10)
C20 P1 C1 101.93(10)
C14 P1 C1 102.78(9)
C55 P2 C49 107.26(10)
C55 P2 C36 102.31(10)
C49 P2 C36 101.97(10)
N3 Si1 C27 112.74(12)
N3 Si1 C28 114.71(11)
C27 Si1 C28 107.34(13)
N3 Si1 C26 110.65(11)
C27 Si1 C26 106.90(14)
C28 Si1 C26 103.85(13)
N3 Si2 C29 110.48(13)
N3 Si2 C31 110.31(11)
C29 Si2 C31 107.06(15)
N3 Si2 C30 115.61(11)
C29 Si2 C30 107.25(14)
C31 Si2 C30 105.70(13)
N6 Si3 C63 112.97(13)
N6 Si3 C62 114.50(13)
C63 Si3 C62 106.74(17)
N6 Si3 C61 110.88(11)
C63 Si3 C61 106.24(17)
C62 Si3 C61 104.85(14)
C65A Si4 N6 116.9(6)
C65A Si4 C66 127.4(6)
N6 Si4 C66 111.73(17)
C65A Si4 C64 64.1(6)
N6 Si4 C64 116.87(16)
C66 Si4 C64 109.8(3)
C65A Si4 C66A 116.3(7)
N6 Si4 C66A 111.8(5)
C66 Si4 C66A 20.2(4)
C64 Si4 C66A 123.0(5)
C65A Si4 C65 40.5(5)
N6 Si4 C65 109.63(14)
C66 Si4 C65 104.8(2)
C64 Si4 C65 102.9(2)
C66A Si4 C65 86.4(5)
C65A Si4 C64A 107.8(6)
N6 Si4 C64A 105.1(4)
C66 Si4 C64A 76.5(4)
C64 Si4 C64A 44.7(4)
C66A Si4 C64A 96.0(6)
C65 Si4 C64A 141.4(4)
N3 Mg1 O1 111.38(8)
N3 Mg1 N2 127.07(8)
O1 Mg1 N2 108.61(8)
N3 Mg1 N1 134.88(8)
O1 Mg1 N1 101.08(8)
N2 Mg1 N1 65.20(7)
6 Mg2 O2 108.16(8)
N6 Mg2 N5 129.91(9)
O2 Mg2 N5 110.08(8)
N6 Mg2 N4 135.98(8)
O2 Mg2 N4 99.93(7)
N5 Mg2 N4 65.43(7)
C35 O1 C32 108.85(18)
C35 O1 Mg1 122.27(14)
C32 O1 Mg1 128.87(15)
C67 O2 C70 109.41(17)
C67 O2 Mg2 126.15(14)
C70 O2 Mg2 124.42(14)
C1 N1 C2 123.39(18)
C1 N1 Mg1 90.06(13)
C2 N1 Mg1 145.54(14)
C1 N2 C8 126.00(18)
C1 N2 Mg1 91.12(13)
C8 N2 Mg1 141.38(14)
Si2 N3 Si1 125.41(12)
Si2 N3 Mg1 116.25(10)
Si1 N3 Mg1 118.07(11)
C36 N4 C37 124.51(18)
C36 N4 Mg2 90.55(13)
C37 N4 Mg2 144.26(15)
C36 N5 C43 125.54(19)
C36 N5 Mg2 90.76(13)
C43 N5 Mg2 141.97(14)
Si3 N6 Si4 125.45(12)
Si3 N6 Mg2 116.95(11)
Si4 N6 Mg2 117.35(11)
N2 C1 N1 113.45(19)
N2 C1 P1 128.43(16)
N1 C1 P1 118.11(16)
N1 C2 C3 112.89(19)
N1 C2 C7 109.18(19)
C3 C2 C7 110.5(2)
N1 C2 H2 108
C3 C2 H2 108
C7 C2 H2 108
C2 C3 C4 111.6(2)
C2 C3 H3B 109.3
C4 C3 H3B 109.3
C2 C3 H3A 109.3
C4 C3 H3A 109.3
H3B C3 H3A 108
C3 C4 C5 111.4(2)
C3 C4 H4B 109.3
C5 C4 H4B 109.3
C3 C4 H4A 109.3
C5 C4 H4A 109.3
H4B C4 H4A 108
C6 C5 C4 110.3(2)
C6 C5 H5B 109.6
C4 C5 H5B 109.6
C6 C5 H5A 109.6
C4 C5 H5A 109.6
H5B C5 H5A 108.1
C5 C6 C7 112.4(3)
C5 C6 H6B 109.1
C7 C6 H6B 109.1
C5 C6 H6A 109.1
C7 C6 H6A 109.1
H6B C6 H6A 107.9
C6 C7 C2 110.7(2)
C6 C7 H7B 109.5
C2 C7 H7B 109.5
C6 C7 H7A 109.5
C2 C7 H7A 109.5
H7B C7 H7A 108.1
N2 C8 C9 109.86(18)
N2 C8 C13 110.33(17)
C9 C8 C13 109.68(18)
N2 C8 H8 109
C9 C8 H8 109
C13 C8 H8 109
C8 C9 C10 112.18(19)
C8 C9 H9B 109.2
C10 C9 H9B 109.2
C8 C9 H9A 109.2
C10 C9 H9A 109.2
H9B C9 H9A 107.9
C11 C10 C9 111.4(2)
C11 C10 H10B 109.4
C9 C10 H10B 109.4
C11 C10 H10A 109.4
C9 C10 H10A 109.4
H10B C10 H10A 108
C10 C11 C12 110.8(2)
C10 C11 H11B 109.5
C12 C11 H11B 109.5
C10 C11 H11A 109.5
C12 C11 H11A 109.5
H11B C11 H11A 108.1
C11 C12 C13 110.9(2)
C11 C12 H12B 109.5
C13 C12 H12B 109.5
C11 C12 H12A 109.5
C13 C12 H12A 109.5
H12B C12 H12A 108
C8 C13 C12 111.43(19)
C8 C13 H13B 109.3
C12 C13 H13B 109.3
C8 C13 H13A 109.3
C12 C13 H13A 109.3
H13B C13 H13A 108
C19 C14 C15 109.28(18)
C19 C14 P1 109.95(14)
C15 C14 P1 108.47(15)
C19 C14 H14 109.7
C15 C14 H14 109.7
P1 C14 H14 109.7
C16 C15 C14 112.00(19)
C16 C15 H15B 109.2
C14 C15 H15B 109.2
C16 C15 H15A 109.2
C14 C15 H15A 109.2
H15B C15 H15A 107.9
C17 C16 C15 110.87(19)
C17 C16 H16B 109.5
C15 C16 H16B 109.5
C17 C16 H16A 109.5
C15 C16 H16A 109.5
H16B C16 H16A 108.1
C16 C17 C18 110.76(19)
C16 C17 H17B 109.5
C18 C17 H17B 109.5
C16 C17 H17A 109.5
C18 C17 H17A 109.5
H17B C17 H17A 108.1
C19 C18 C17 111.28(19)
C19 C18 H18B 109.4
C17 C18 H18B 109.4
C19 C18 H18A 109.4
C17 C18 H18A 109.4
H18B C18 H18A 108
C18 C19 C14 112.00(18)
C18 C19 H19B 109.2
C14 C19 H19B 109.2
C18 C19 H19A 109.2
C14 C19 H19A 109.2
H19B C19 H19A 107.9
C25 C20 C21 110.38(19)
C25 C20 P1 107.15(15)
C21 C20 P1 110.39(15)
C25 C20 H20 109.6
C21 C20 H20 109.6
P1 C20 H20 109.6
C22 C21 C20 111.6(2)
C22 C21 H21B 109.3
C20 C21 H21B 109.3
C22 C21 H21A 109.3
C20 C21 H21A 109.3
H21B C21 H21A 108
C23 C22 C21 111.2(2)
C23 C22 H22B 109.4
C21 C22 H22B 109.4
C23 C22 H22A 109.4
C21 C22 H22A 109.4
H22B C22 H22A 108
C24 C23 C22 109.9(2)
C24 C23 H23B 109.7
C22 C23 H23B 109.7
C24 C23 H23A 109.7
C22 C23 H23A 109.7
H23B C23 H23A 108.2
C23 C24 C25 110.9(2)
C23 C24 H24B 109.5
C25 C24 H24B 109.5
C23 C24 H24A 109.5
C25 C24 H24A 109.5
H24B C24 H24A 108
C24 C25 C20 112.5(2)
C24 C25 H25B 109.1
C20 C25 H25B 109.1
C24 C25 H25A 109.1
C20 C25 H25A 109.1
H25B C25 H25A 107.8
Si1 C26 H26C 109.5
Si1 C26 H26B 109.5
H26C C26 H26B 109.5
Si1 C26 H26A 109.5
H26C C26 H26A 109.5
H26B C26 H26A 109.5
Si1 C27 H27C 109.5
Si1 C27 H27B 109.5
H27C C27 H27B 109.5
Si1 C27 H27A 109.5
H27C C27 H27A 109.5
H27B C27 H27A 109.5
Si1 C28 H28C 109.5
Si1 C28 H28B 109.5
H28C C28 H28B 109.5
Si1 C28 H28A 109.5
H28C C28 H28A 109.5
H28B C28 H28A 109.5
Si2 C29 H29C 109.5
Si2 C29 H29B 109.5
H29C C29 H29B 109.5
Si2 C29 H29A 109.5
H29C C29 H29A 109.5
H29B C29 H29A 109.5
Si2 C30 H30C 109.5
Si2 C30 H30B 109.5
H30C C30 H30B 109.5
Si2 C30 H30A 109.5
H30C C30 H30A 109.5
H30B C30 H30A 109.5
Si2 C31 H31C 109.5
Si2 C31 H31B 109.5
H31C C31 H31B 109.5
Si2 C31 H31A 109.5
H31C C31 H31A 109.5
H31B C31 H31A 109.5
O1 C32 C33 104.9(2)
O1 C32 H32B 110.8
C33 C32 H32B 110.8
O1 C32 H32A 110.8
C33 C32 H32A 110.8
H32B C32 H32A 108.8
C34 C33 C32 102.4(2)
C34 C33 H33B 111.3
C32 C33 H33B 111.3
C34 C33 H33A 111.3
C32 C33 H33A 111.3
H33B C33 H33A 109.2
C35 C34 C33 106.8(3)
C35 C34 H34B 110.4
C33 C34 H34B 110.4
C35 C34 H34A 110.4
C33 C34 H34A 110.4
H34B C34 H34A 108.6
O1 C35 C34 106.4(2)
O1 C35 H35B 110.4
C34 C35 H35B 110.4
O1 C35 H35A 110.4
C34 C35 H35A 110.4
H35B C35 H35A 108.6
N4 C36 N5 113.07(19)
N4 C36 P2 117.68(15)
N5 C36 P2 129.24(17)
N4 C37 C42 109.00(18)
N4 C37 C38 111.32(17)
C42 C37 C38 110.27(19)
N4 C37 H37 108.7
C42 C37 H37 108.7
C38 C37 H37 108.7
C37 C38 C39 111.43(19)
C37 C38 H38B 109.3
C39 C38 H38B 109.3
C37 C38 H38A 109.3
C39 C38 H38A 109.3
H38B C38 H38A 108
C40 C39 C38 111.4(2)
C40 C39 H39B 109.4
C38 C39 H39B 109.4
C40 C39 H39A 109.4
C38 C39 H39A 109.4
H39B C39 H39A 108
C41 C40 C39 110.3(2)
C41 C40 H40B 109.6
C39 C40 H40B 109.6
C41 C40 H40A 109.6
C39 C40 H40A 109.6
H40B C40 H40A 108.1
C40 C41 C42 110.6(2)
C40 C41 H41B 109.5
C42 C41 H41B 109.5
C40 C41 H41A 109.5
C42 C41 H41A 109.5
H41B C41 H41A 108.1
C37 C42 C41 112.2(2)
C37 C42 H42B 109.2
C41 C42 H42B 109.2
C37 C42 H42A 109.2
C41 C42 H42A 109.2
H42B C42 H42A 107.9
N5 C43 C48 110.65(18)
N5 C43 C44 109.87(18)
C48 C43 C44 109.66(18)
N5 C43 H43 108.9
C48 C43 H43 108.9
C44 C43 H43 108.9
C45 C44 C43 112.0(2)
C45 C44 H44B 109.2
C43 C44 H44B 109.2
C45 C44 H44A 109.2
C43 C44 H44A 109.2
H44B C44 H44A 107.9
C46 C45 C44 111.1(2)
C46 C45 H45B 109.4
C44 C45 H45B 109.4
C46 C45 H45A 109.4
C44 C45 H45A 109.4
H45B C45 H45A 108
C47 C46 C45 110.3(2)
C47 C46 H46B 109.6
C45 C46 H46B 109.6
C47 C46 H46A 109.6
C45 C46 H46A 109.6
H46B C46 H46A 108.1
C46 C47 C48 111.5(2)
C46 C47 H47B 109.3
C48 C47 H47B 109.3
C46 C47 H47A 109.3
C48 C47 H47A 109.3
H47B C47 H47A 108
C43 C48 C47 112.30(19)
C43 C48 H48B 109.1
C47 C48 H48B 109.1
C43 C48 H48A 109.1
C47 C48 H48A 109.1
H48B C48 H48A 107.9
C54 C49 C50 108.86(19)
C54 C49 P2 110.68(16)
C50 C49 P2 110.29(16)
C54 C49 H49 109
C50 C49 H49 109
P2 C49 H49 109
C51 C50 C49 111.7(2)
C51 C50 H50B 109.3
C49 C50 H50B 109.3
C51 C50 H50A 109.3
C49 C50 H50A 109.3
H50B C50 H50A 107.9
C52 C51 C50 111.8(2)
C52 C51 H51B 109.3
C50 C51 H51B 109.3
C52 C51 H51A 109.3
C50 C51 H51A 109.3
H51B C51 H51A 107.9
C51 C52 C53 111.1(2)
C51 C52 H52B 109.4
C53 C52 H52B 109.4
C51 C52 H52A 109.4
C53 C52 H52A 109.4
H52B C52 H52A 108
C52 C53 C54 111.5(2)
C52 C53 H53B 109.3
C54 C53 H53B 109.3
C52 C53 H53A 109.3
C54 C53 H53A 109.3
H53B C53 H53A 108
C53 C54 C49 112.7(2)
C53 C54 H54B 109
C49 C54 H54B 109
C53 C54 H54A 109
C49 C54 H54A 109
H54B C54 H54A 107.8
C56 C55 C60 109.8(2)
C56 C55 P2 109.31(16)
C60 C55 P2 109.07(16)
C56 C55 H55 109.6
C60 C55 H55 109.6
P2 C55 H55 109.6
C57 C56 C55 112.9(2)
C57 C56 H56B 109
C55 C56 H56B 109
C57 C56 H56A 109
C55 C56 H56A 109
H56B C56 H56A 107.8
C56 C57 C58 111.5(2)
C56 C57 H57B 109.3
C58 C57 H57B 109.3
C56 C57 H57A 109.3
C58 C57 H57A 109.3
H57B C57 H57A 108
C59 C58 C57 110.3(2)
C59 C58 H58B 109.6
C57 C58 H58B 109.6
C59 C58 H58A 109.6
C57 C58 H58A 109.6
H58B C58 H58A 108.1
C58 C59 C60 111.2(2)
C58 C59 H59B 109.4
C60 C59 H59B 109.4
C58 C59 H59A 109.4
C60 C59 H59A 109.4
H59B C59 H59A 108
C59 C60 C55 112.18(19)
C59 C60 H60B 109.2
C55 C60 H60B 109.2
C59 C60 H60A 109.2
C55 C60 H60A 109.2
H60B C60 H60A 107.9
Si3 C61 H61C 109.5
Si3 C61 H61B 109.5
H61C C61 H61B 109.5
Si3 C61 H61A 109.5
H61C C61 H61A 109.5
H61B C61 H61A 109.5
Si3 C62 H62C 109.5
Si3 C62 H62B 109.5
H62C C62 H62B 109.5
Si3 C62 H62A 109.5
H62C C62 H62A 109.5
H62B C62 H62A 109.5
Si3 C63 H63C 109.5
Si3 C63 H63B 109.5
H63C C63 H63B 109.5
Si3 C63 H63A 109.5
H63C C63 H63A 109.5
H63B C63 H63A 109.5
O2 C67 C68 105.0(2)
O2 C67 H67B 110.8
C68 C67 H67B 110.8
O2 C67 H67A 110.8
C68 C67 H67A 110.8
H67B C67 H67A 108.8
C67 C68 C69 101.8(2)
C67 C68 H68B 111.4
C69 C68 H68B 111.4
C67 C68 H68A 111.4
C69 C68 H68A 111.4
H68B C68 H68A 109.3
C70 C69 C68 102.8(2)
C70 C69 H69B 111.2
C68 C69 H69B 111.2
C70 C69 H69A 111.2
C68 C69 H69A 111.2
H69B C69 H69A 109.1
O2 C70 C69 105.5(2)
O2 C70 H70B 110.6
C69 C70 H70B 110.6
O2 C70 H70A 110.6
C69 C70 H70A 110.6
H70B C70 H70A 108.8
Si4 C64 H64A 109.5
Si4 C64 H64B 109.5
H64A C64 H64B 109.5
Si4 C64 H64C 109.5
H64A C64 H64C 109.5
H64B C64 H64C 109.5
Si4 C65 H65A 109.5
Si4 C65 H65B 109.5
H65A C65 H65B 109.5
Si4 C65 H65C 109.5
H65A C65 H65C 109.5
H65B C65 H65C 109.5
Si4 C66 H66A 109.5
Si4 C66 H66B 109.5
H66A C66 H66B 109.5
Si4 C66 H66C 109.5
H66A C66 H66C 109.5
H66B C66 H66C 109.5
Si4 C64A H64D 109.5
Si4 C64A H64E 109.5
H64D C64A H64E 109.5
Si4 C64A H64F 109.5
H64D C64A H64F 109.5
H64E C64A H64F 109.5
Si4 C65A H65D 109.5
Si4 C65A H65E 109.5
H65D C65A H65E 109.5
Si4 C65A H65F 109.5
H65D C65A H65F 109.5
H65E C65A H65F 109.5
Si4 C66A H66D 109.5
Si4 C66A H66E 109.5
H66D C66A H66E 109.5
Si4 C66A H66F 109.5
H66D C66A H66F 109.5
H66E C66A H66F 109.5

loop_
_geom_bond_atom_site_label_1
_geom_bond_atom_site_label_2
_geom_bond_distance
P1 C20 1.864(2)
P1 C14 1.876(2)
P1 C1 1.895(2)
P2 C55 1.868(2)
P2 C49 1.873(2)
P2 C36 1.891(2)
Si1 N3 1.705(2)
Si1 C27 1.877(3)
Si1 C28 1.882(3)
Si1 C26 1.884(3)
Si2 N3 1.703(2)
Si2 C29 1.879(3)
Si2 C31 1.881(3)
Si2 C30 1.884(3)
Si3 N6 1.698(2)
Si3 C63 1.868(3)
Si3 C62 1.876(3)
Si3 C61 1.881(3)
Si4 C65A 1.612(14)
Si4 N6 1.705(2)
Si4 C66 1.834(4)
Si4 C64 1.856(4)
Si4 C66A 1.880(13)
Si4 C65 1.956(4)
Si4 C64A 2.134(12)
Mg1 N3 1.992(2)
Mg1 O1 2.0295(17)
Mg1 N2 2.0611(19)
Mg1 N1 2.084(2)
Mg2 N6 1.992(2)
Mg2 O2 2.0356(17)
Mg2 N5 2.059(2)
Mg2 N4 2.0681(19)
O1 C35 1.452(3)
O1 C32 1.454(3)
O2 C67 1.451(3)
O2 C70 1.456(3)
N1 C1 1.337(3)
N1 C2 1.459(3)
N2 C1 1.335(3)
N2 C8 1.452(3)
N4 C36 1.334(3)
N4 C37 1.469(3)
N5 C36 1.340(3)
N5 C43 1.458(3)
C2 C3 1.497(3)
C2 C7 1.533(3)
C2 H2 1
C3 C4 1.536(4)
C3 H3B 0.99
C3 H3A 0.99
C4 C5 1.539(4)
C4 H4B 0.99
C4 H4A 0.99
C5 C6 1.494(4)
C5 H5B 0.99
C5 H5A 0.99
C6 C7 1.530(4)
C6 H6B 0.99
C6 H6A 0.99
C7 H7B 0.99
C7 H7A 0.99
C8 C9 1.525(3)
C8 C13 1.530(3)
C8 H8 1
C9 C10 1.531(3)
C9 H9B 0.99
C9 H9A 0.99
C10 C11 1.523(4)
C10 H10B 0.99
C10 H10A 0.99
C11 C12 1.524(4)
C11 H11B 0.99
C11 H11A 0.99
C12 C13 1.531(3)
C12 H12B 0.99
C12 H12A 0.99
C13 H13B 0.99
C13 H13A 0.99
C14 C19 1.531(3)
C14 C15 1.541(3)
C14 H14 1
C15 C16 1.535(3)
C15 H15B 0.99
C15 H15A 0.99
C16 C17 1.528(4)
C16 H16B 0.99
C16 H16A 0.99
C17 C18 1.530(3)
C17 H17B 0.99
C17 H17A 0.99
C18 C19 1.528(3)
C18 H18B 0.99
C18 H18A 0.99
C19 H19B 0.99
C19 H19A 0.99
C20 C25 1.534(3)
C20 C21 1.536(3)
C20 H20 1
C21 C22 1.532(3)
C21 H21B 0.99
C21 H21A 0.99
C22 C23 1.522(4)
C22 H22B 0.99
C22 H22A 0.99
C23 C24 1.521(4)
C23 H23B 0.99
C23 H23A 0.99
C24 C25 1.530(3)
C24 H24B 0.99
C24 H24A 0.99
C25 H25B 0.99
C25 H25A 0.99
C26 H26C 0.98
C26 H26B 0.98
C26 H26A 0.98
C27 H27C 0.98
C27 H27B 0.98
C27 H27A 0.98
C28 H28C 0.98
C28 H28B 0.98
C28 H28A 0.98
C29 H29C 0.98
C29 H29B 0.98
C29 H29A 0.98
C30 H30C 0.98
C30 H30B 0.98
C30 H30A 0.98
C31 H31C 0.98
C31 H31B 0.98
C31 H31A 0.98
C32 C33 1.506(4)
C32 H32B 0.99
C32 H32A 0.99
C33 C34 1.491(4)
C33 H33B 0.99
C33 H33A 0.99
C34 C35 1.460(4)
C34 H34B 0.99
C34 H34A 0.99
C35 H35B 0.99
C35 H35A 0.99
C37 C42 1.522(3)
C37 C38 1.528(3)
C37 H37 1
C38 C39 1.529(3)
C38 H38B 0.99
C38 H38A 0.99
C39 C40 1.523(4)
C39 H39B 0.99
C39 H39A 0.99
C40 C41 1.519(4)
C40 H40B 0.99
C40 H40A 0.99
C41 C42 1.535(3)
C41 H41B 0.99
C41 H41A 0.99
C42 H42B 0.99
C42 H42A 0.99
C43 C48 1.527(3)
C43 C44 1.532(3)
C43 H43 1
C44 C45 1.531(4)
C44 H44B 0.99
C44 H44A 0.99
C45 C46 1.523(4)
C45 H45B 0.99
C45 H45A 0.99
C46 C47 1.518(3)
C46 H46B 0.99
C46 H46A 0.99
C47 C48 1.531(3)
C47 H47B 0.99
C47 H47A 0.99
C48 H48B 0.99
C48 H48A 0.99
C49 C54 1.529(3)
C49 C50 1.541(3)
C49 H49 1
C50 C51 1.537(4)
C50 H50B 0.99
C50 H50A 0.99
C51 C52 1.517(4)
C51 H51B 0.99
C51 H51A 0.99
C52 C53 1.520(4)
C52 H52B 0.99
C52 H52A 0.99
C53 C54 1.524(3)
C53 H53B 0.99
C53 H53A 0.99
C54 H54B 0.99
C54 H54A 0.99
C55 C56 1.530(3)
C55 C60 1.532(3)
C55 H55 1
C56 C57 1.523(4)
C56 H56B 0.99
C56 H56A 0.99
C57 C58 1.526(4)
C57 H57B 0.99
C57 H57A 0.99
C58 C59 1.517(4)
C58 H58B 0.99
C58 H58A 0.99
C59 C60 1.526(3)
C59 H59B 0.99
C59 H59A 0.99
C60 H60B 0.99
C60 H60A 0.99
C61 H61C 0.98
C61 H61B 0.98
C61 H61A 0.98
C62 H62C 0.98
C62 H62B 0.98
C62 H62A 0.98
C63 H63C 0.98
C63 H63B 0.98
C63 H63A 0.98
C67 C68 1.503(4)
C67 H67B 0.99
C67 H67A 0.99
C68 C69 1.524(4)
C68 H68B 0.99
C68 H68A 0.99
C69 C70 1.521(4)
C69 H69B 0.99
C69 H69A 0.99
C70 H70B 0.99
C70 H70A 0.99
C64 H64A 0.98
C64 H64B 0.98
C64 H64C 0.98
C65 H65A 0.98
C65 H65B 0.98
C65 H65C 0.98
C66 H66A 0.98
C66 H66B 0.98
C66 H66C 0.98
C64A H64D 0.98
C64A H64E 0.98
C64A H64F 0.98
C65A H65D 0.98
C65A H65E 0.98
C65A H65F 0.98
C66A H66D 0.98
C66A H66E 0.98
C66A H66F 0.98
